data_7200967
loop_
_publ_author_name
'Zhu, Xia'
'Liu, Xun-Gao'
'Li, Bao-Long'
'Zhang, Yong'

_publ_section_title
;
 Solvent-controlled assembly of supramolecular isomers: 2D (4,4)
 network, 1D ribbons of ring, and both 2D (4,4) networks and 1D ribbons
 of rings polycatenated in a 3D array
;
_journal_issue 6
_journal_name_full CrystEngComm
_journal_page_first 997
_journal_paper_doi 10.1039/b901780c
_journal_volume 11
_journal_year 2009
_chemical_formula_sum 'C36 H48 Mn2 N28 S4'
_chemical_formula_weight 1111.14
_chemical_name_systematic
;
?
;
_space_group_IT_number 2
_symmetry_cell_setting triclinic
_symmetry_space_group_name_Hall '-P 1'
_symmetry_space_group_name_H-M 'P -1'
_atom_sites_solution_hydrogens geom
_atom_sites_solution_primary direct
_atom_sites_solution_secondary difmap
_audit_creation_method SHELXL-97
_cell_angle_alpha 103.854(4)
_cell_angle_beta 100.129(5)
_cell_angle_gamma 99.920(4)
_cell_formula_units_Z 1
_cell_length_a 9.0938(17)
_cell_length_b 10.587(2)
_cell_length_c 13.567(3)
_cell_measurement_reflns_used 4935
_cell_measurement_temperature 193(2)
_cell_measurement_theta_max 25.3491
_cell_measurement_theta_min 3.1052
_cell_volume 1216.6(4)
_computing_cell_refinement 'CrystalClear (Rigaku Corp., 2000)'
_computing_data_collection 'CrystalClear (Rigaku Corp., 2000)'
_computing_data_reduction 'CrystalClear (Rigaku Corp., 2000)'
_computing_molecular_graphics 'Bruker SHELXTL'
_computing_publication_material 'Bruker SHELXTL'
_computing_structure_refinement 'SHELXL-97 (Sheldrick, 1997)'
_computing_structure_solution 'SHELXS-97 (Sheldrick, 1990)'
_diffrn_ambient_temperature 193(2)
_diffrn_measured_fraction_theta_full 0.997
_diffrn_measured_fraction_theta_max 0.997
_diffrn_measurement_device_type 'Rigaku Mercury CCD'
_diffrn_measurement_method \w
_diffrn_radiation_monochromator graphite
_diffrn_radiation_source 'fine-focus sealed tube'
_diffrn_radiation_type MoK\a
_diffrn_radiation_wavelength 0.71073
_diffrn_reflns_av_R_equivalents 0.0221
_diffrn_reflns_av_sigmaI/netI 0.0263
_diffrn_reflns_limit_h_max 10
_diffrn_reflns_limit_h_min -10
_diffrn_reflns_limit_k_max 11
_diffrn_reflns_limit_k_min -12
_diffrn_reflns_limit_l_max 16
_diffrn_reflns_limit_l_min -16
_diffrn_reflns_number 12168
_diffrn_reflns_theta_full 25.35
_diffrn_reflns_theta_max 25.35
_diffrn_reflns_theta_min 3.11
_diffrn_standards_decay_% 0
_diffrn_standards_interval_count 0
_diffrn_standards_interval_time 0
_diffrn_standards_number 0
_exptl_absorpt_coefficient_mu 0.753
_exptl_absorpt_correction_T_max 0.8827
_exptl_absorpt_correction_T_min 0.7785
_exptl_absorpt_correction_type multi-scan
_exptl_absorpt_process_details Empirical
_exptl_crystal_colour Colorless
_exptl_crystal_density_diffrn 1.516
_exptl_crystal_density_method 'not measured'
_exptl_crystal_description Block
_exptl_crystal_F_000 574
_exptl_crystal_size_max 0.35
_exptl_crystal_size_mid 0.30
_exptl_crystal_size_min 0.17
_refine_diff_density_max 0.230
_refine_diff_density_min -0.267
_refine_diff_density_rms 0.048
_refine_ls_extinction_method none
_refine_ls_goodness_of_fit_ref 1.053
_refine_ls_hydrogen_treatment constr
_refine_ls_matrix_type full
_refine_ls_number_parameters 319
_refine_ls_number_reflns 4440
_refine_ls_number_restraints 0
_refine_ls_restrained_S_all 1.053
_refine_ls_R_factor_all 0.0364
_refine_ls_R_factor_gt 0.0305
_refine_ls_shift/su_max 0.001
_refine_ls_shift/su_mean 0.000
_refine_ls_structure_factor_coef Fsqd
_refine_ls_weighting_details 'calc w=1/[\s^2^(Fo^2^)+(0.0325P)^2^+0.5106P] where P=(Fo^2^+2Fc^2^)/3'
_refine_ls_weighting_scheme calc
_refine_ls_wR_factor_gt 0.0693
_refine_ls_wR_factor_ref 0.0722
_reflns_number_gt 3951
_reflns_number_total 4440
_reflns_threshold_expression >2sigma(I)
_cod_data_source_file b901780c.txt
_cod_data_source_block '[2D-Mn(btb)2(NCS)2][1D-Mn(btb)2(NCS)2](3)'
_cod_depositor_comments
;
The following automatic conversions were performed:
'_symmetry_cell_setting' value 'Triclinic' changed to 'triclinic'
according to '/home/saulius/struct/CIF-dictionaries/cif_core.dic'
dictionary named 'cif_core.dic' version 2.4.1 from
2010-06-29.

'_exptl_absorpt_correction_type' value 'Multi-scan' changed
to 'multi-scan' according to
'/home/saulius/struct/CIF-dictionaries/cif_core.dic' dictionary named
'cif_core.dic' version 2.4.1 from 2010-06-29.

Automatic conversion script
Id: cif_fix_enum 1527 2010-12-29 10:47:43Z saulius 
;
_cod_original_cell_volume 1216.7(5)
_cod_original_sg_symbol_H-M P-1
_cod_database_code 7200967

loop_
_symmetry_equiv_pos_as_xyz
'x, y, z'
'-x, -y, -z'

loop_
_atom_site_label
_atom_site_type_symbol
_atom_site_fract_x
_atom_site_fract_y
_atom_site_fract_z
_atom_site_U_iso_or_equiv
_atom_site_adp_type
_atom_site_occupancy
_atom_site_symmetry_multiplicity
_atom_site_calc_flag
_atom_site_refinement_flags
_atom_site_disorder_assembly
_atom_site_disorder_group
Mn1 Mn 0.0000 1.0000 0.5000 0.01793(10) Uani 1 2 d S . .
Mn2 Mn 1.0000 0.5000 1.0000 0.01897(10) Uani 1 2 d S . .
S1 S -0.41579(6) 0.62363(5) 0.26838(4) 0.03142(13) Uani 1 1 d . . .
S2 S 1.10509(6) 0.60221(5) 0.67582(4) 0.03300(14) Uani 1 1 d . . .
N1 N 0.29709(16) 0.70601(15) 0.47147(12) 0.0213(3) Uani 1 1 d . . .
N2 N 0.40759(17) 0.81955(15) 0.49354(13) 0.0255(4) Uani 1 1 d . . .
N3 N 0.17525(17) 0.86769(15) 0.49169(12) 0.0214(3) Uani 1 1 d . . .
N4 N 0.01580(17) 0.91486(15) 0.80117(12) 0.0235(3) Uani 1 1 d . . .
N5 N -0.12856(18) 0.83964(17) 0.75668(13) 0.0291(4) Uani 1 1 d . . .
N6 N -0.03938(17) 0.94855(15) 0.64791(12) 0.0225(3) Uani 1 1 d . . .
N7 N -0.18203(18) 0.82814(16) 0.40680(14) 0.0303(4) Uani 1 1 d . . .
N8 N 0.62702(17) 0.68085(15) 0.89527(12) 0.0222(3) Uani 1 1 d . . .
N9 N 0.6036(2) 0.69440(18) 0.99303(13) 0.0336(4) Uani 1 1 d . . .
N10 N 0.79992(17) 0.59530(15) 0.97152(12) 0.0220(3) Uani 1 1 d . . .
N11 N 0.63776(17) 1.15259(15) 0.81987(12) 0.0233(3) Uani 1 1 d . . .
N12 N 0.73206(19) 1.13366(16) 0.75265(13) 0.0301(4) Uani 1 1 d . . .
N13 N 0.84419(17) 1.30945(15) 0.89245(12) 0.0230(3) Uani 1 1 d . . .
N14 N 1.07287(19) 0.54225(17) 0.86171(14) 0.0314(4) Uani 1 1 d . . .
C1 C 0.3285(2) 0.91325(19) 0.50515(15) 0.0245(4) Uani 1 1 d . . .
H1A H 0.3751 1.0055 0.5216 0.029 Uiso 1 1 calc R . .
C2 C 0.1605(2) 0.73621(18) 0.47012(14) 0.0219(4) Uani 1 1 d . . .
H2A H 0.0662 0.6730 0.4558 0.026 Uiso 1 1 calc R . .
C3 C 0.3337(2) 0.57370(18) 0.44496(15) 0.0253(4) Uani 1 1 d . . .
H3A H 0.3466 0.5517 0.3723 0.030 Uiso 1 1 calc R . .
H3B H 0.2467 0.5060 0.4488 0.030 Uiso 1 1 calc R . .
C4 C 0.4781(2) 0.56668(18) 0.51678(15) 0.0256(4) Uani 1 1 d . . .
H4A H 0.4621 0.5809 0.5886 0.031 Uiso 1 1 calc R . .
H4B H 0.5634 0.6392 0.5175 0.031 Uiso 1 1 calc R . .
C5 C -0.1555(2) 0.86423(19) 0.66536(15) 0.0272(4) Uani 1 1 d . . .
H5A H -0.2496 0.8256 0.6153 0.033 Uiso 1 1 calc R . .
C6 C 0.0660(2) 0.97776(19) 0.73564(14) 0.0239(4) Uani 1 1 d . . .
H6A H 0.1639 1.0357 0.7498 0.029 Uiso 1 1 calc R . .
C7 C 0.1021(2) 0.9065(2) 0.90069(15) 0.0301(5) Uani 1 1 d . . .
H7A H 0.2008 0.9731 0.9218 0.036 Uiso 1 1 calc R . .
H7B H 0.1251 0.8169 0.8909 0.036 Uiso 1 1 calc R . .
C8 C 0.0163(2) 0.93105(18) 0.98703(14) 0.0248(4) Uani 1 1 d . . .
H8A H -0.0820 0.8639 0.9660 0.030 Uiso 1 1 calc R . .
H8B H 0.0774 0.9183 1.0505 0.030 Uiso 1 1 calc R . .
C9 C -0.2788(2) 0.74146(18) 0.35021(15) 0.0225(4) Uani 1 1 d . . .
C10 C 0.7098(2) 0.6407(2) 1.03526(16) 0.0323(5) Uani 1 1 d . . .
H10A H 0.7222 0.6344 1.1048 0.039 Uiso 1 1 calc R . .
C11 C 0.7426(2) 0.62222(17) 0.88378(15) 0.0220(4) Uani 1 1 d . . .
H11A H 0.7793 0.6022 0.8217 0.026 Uiso 1 1 calc R . .
C12 C 0.8536(2) 1.23041(19) 0.79982(15) 0.0277(4) Uani 1 1 d . . .
H12A H 0.9414 1.2440 0.7713 0.033 Uiso 1 1 calc R . .
C13 C 0.7050(2) 1.25684(18) 0.90086(15) 0.0233(4) Uani 1 1 d . . .
H13A H 0.6601 1.2895 0.9572 0.028 Uiso 1 1 calc R . .
C14 C 0.5335(2) 0.72879(18) 0.81963(15) 0.0266(4) Uani 1 1 d . . .
H14A H 0.4247 0.6831 0.8079 0.032 Uiso 1 1 calc R . .
H14B H 0.5648 0.7056 0.7524 0.032 Uiso 1 1 calc R . .
C15 C 0.5485(2) 0.87827(18) 0.85535(15) 0.0249(4) Uani 1 1 d . . .
H15A H 0.6582 0.9242 0.8787 0.030 Uiso 1 1 calc R . .
H15B H 0.4993 0.9007 0.9149 0.030 Uiso 1 1 calc R . .
C16 C 0.4718(2) 0.92494(18) 0.76578(15) 0.0259(4) Uani 1 1 d . . .
H16A H 0.5205 0.8999 0.7064 0.031 Uiso 1 1 calc R . .
H16B H 0.3626 0.8774 0.7429 0.031 Uiso 1 1 calc R . .
C17 C 0.4808(2) 1.07438(18) 0.79268(17) 0.0288(4) Uani 1 1 d . . .
H17A H 0.4224 1.0956 0.7323 0.035 Uiso 1 1 calc R . .
H17B H 0.4321 1.1000 0.8520 0.035 Uiso 1 1 calc R . .
C18 C 1.0863(2) 0.56514(18) 0.78345(15) 0.0237(4) Uani 1 1 d . . .

loop_
_atom_site_aniso_label
_atom_site_aniso_U_11
_atom_site_aniso_U_22
_atom_site_aniso_U_33
_atom_site_aniso_U_23
_atom_site_aniso_U_13
_atom_site_aniso_U_12
Mn1 0.01759(19) 0.0192(2) 0.0187(2) 0.00664(16) 0.00455(15) 0.00627(16)
Mn2 0.0180(2) 0.0189(2) 0.0212(2) 0.00790(16) 0.00364(15) 0.00495(16)
S1 0.0362(3) 0.0239(3) 0.0272(3) 0.0029(2) 0.0034(2) -0.0017(2)
S2 0.0365(3) 0.0394(3) 0.0245(3) 0.0141(2) 0.0072(2) 0.0048(2)
N1 0.0199(8) 0.0190(8) 0.0257(9) 0.0060(7) 0.0054(6) 0.0063(6)
N2 0.0199(8) 0.0205(8) 0.0357(10) 0.0053(7) 0.0076(7) 0.0059(7)
N3 0.0204(8) 0.0228(8) 0.0249(9) 0.0096(7) 0.0082(6) 0.0077(6)
N4 0.0245(8) 0.0271(9) 0.0190(8) 0.0058(7) 0.0047(6) 0.0073(7)
N5 0.0281(9) 0.0314(9) 0.0272(9) 0.0103(8) 0.0070(7) 0.0014(7)
N6 0.0227(8) 0.0251(8) 0.0212(8) 0.0070(7) 0.0068(6) 0.0067(7)
N7 0.0273(9) 0.0255(9) 0.0348(10) 0.0069(8) 0.0024(8) 0.0040(8)
N8 0.0222(8) 0.0207(8) 0.0244(9) 0.0076(7) 0.0031(6) 0.0069(7)
N9 0.0366(10) 0.0456(11) 0.0314(10) 0.0183(9) 0.0161(8) 0.0237(9)
N10 0.0230(8) 0.0207(8) 0.0247(9) 0.0089(7) 0.0054(6) 0.0073(7)
N11 0.0222(8) 0.0185(8) 0.0298(9) 0.0072(7) 0.0055(7) 0.0059(6)
N12 0.0337(9) 0.0267(9) 0.0277(9) 0.0041(7) 0.0081(7) 0.0050(8)
N13 0.0229(8) 0.0208(8) 0.0243(9) 0.0052(7) 0.0047(6) 0.0050(7)
N14 0.0333(9) 0.0345(10) 0.0311(10) 0.0142(8) 0.0119(8) 0.0087(8)
C1 0.0224(9) 0.0221(10) 0.0294(11) 0.0068(8) 0.0070(8) 0.0052(8)
C2 0.0190(9) 0.0242(10) 0.0250(10) 0.0099(8) 0.0057(7) 0.0067(8)
C3 0.0259(10) 0.0186(9) 0.0290(11) 0.0017(8) 0.0029(8) 0.0089(8)
C4 0.0283(10) 0.0223(10) 0.0242(10) 0.0029(8) 0.0009(8) 0.0110(8)
C5 0.0267(10) 0.0296(11) 0.0231(10) 0.0070(9) 0.0047(8) 0.0019(8)
C6 0.0202(9) 0.0269(10) 0.0252(10) 0.0077(8) 0.0058(8) 0.0057(8)
C7 0.0339(11) 0.0367(11) 0.0215(10) 0.0085(9) 0.0018(8) 0.0167(9)
C8 0.0317(10) 0.0222(10) 0.0209(10) 0.0085(8) 0.0033(8) 0.0059(8)
C9 0.0256(10) 0.0225(10) 0.0242(10) 0.0114(8) 0.0072(8) 0.0092(8)
C10 0.0377(12) 0.0429(12) 0.0276(11) 0.0174(10) 0.0133(9) 0.0217(10)
C11 0.0230(9) 0.0192(9) 0.0234(10) 0.0046(8) 0.0048(7) 0.0056(8)
C12 0.0296(10) 0.0260(10) 0.0297(11) 0.0085(9) 0.0103(8) 0.0070(9)
C13 0.0242(10) 0.0185(9) 0.0266(10) 0.0050(8) 0.0046(8) 0.0061(8)
C14 0.0244(10) 0.0230(10) 0.0289(11) 0.0070(8) -0.0034(8) 0.0060(8)
C15 0.0247(10) 0.0218(10) 0.0256(10) 0.0048(8) 0.0002(8) 0.0062(8)
C16 0.0236(10) 0.0196(9) 0.0293(11) 0.0054(8) -0.0041(8) 0.0030(8)
C17 0.0206(9) 0.0219(10) 0.0398(12) 0.0083(9) -0.0027(8) 0.0040(8)
C18 0.0195(9) 0.0215(9) 0.0291(11) 0.0063(8) 0.0052(8) 0.0032(8)

loop_
_atom_type_symbol
_atom_type_description
_atom_type_scat_dispersion_real
_atom_type_scat_dispersion_imag
_atom_type_scat_source
C C 0.0033 0.0016 'International Tables Vol C Tables 4.2.6.8 and 6.1.1.4'
H H 0.0000 0.0000 'International Tables Vol C Tables 4.2.6.8 and 6.1.1.4'
Mn Mn 0.3368 0.7283 'International Tables Vol C Tables 4.2.6.8 and 6.1.1.4'
N N 0.0061 0.0033 'International Tables Vol C Tables 4.2.6.8 and 6.1.1.4'
S S 0.1246 0.1234 'International Tables Vol C Tables 4.2.6.8 and 6.1.1.4'

loop_
_geom_angle_atom_site_label_1
_geom_angle_atom_site_label_2
_geom_angle_atom_site_label_3
_geom_angle
_geom_angle_site_symmetry_1
_geom_angle_site_symmetry_3
_geom_angle_publ_flag
N7 Mn1 N7 180.0 2_576 . ?
N7 Mn1 N6 89.92(6) 2_576 . ?
N7 Mn1 N6 90.08(6) . . ?
N7 Mn1 N6 90.08(6) 2_576 2_576 ?
N7 Mn1 N6 89.92(6) . 2_576 ?
N6 Mn1 N6 180.0 . 2_576 ?
N7 Mn1 N3 89.98(6) 2_576 2_576 ?
N7 Mn1 N3 90.02(6) . 2_576 ?
N6 Mn1 N3 91.30(5) . 2_576 ?
N6 Mn1 N3 88.70(5) 2_576 2_576 ?
N7 Mn1 N3 90.02(6) 2_576 . ?
N7 Mn1 N3 89.98(6) . . ?
N6 Mn1 N3 88.70(5) . . ?
N6 Mn1 N3 91.30(5) 2_576 . ?
N3 Mn1 N3 180.000(1) 2_576 . ?
N14 Mn2 N14 180.000(1) 2_767 . ?
N14 Mn2 N10 90.75(6) 2_767 2_767 ?
N14 Mn2 N10 89.25(6) . 2_767 ?
N14 Mn2 N10 89.25(6) 2_767 . ?
N14 Mn2 N10 90.75(6) . . ?
N10 Mn2 N10 180.000(1) 2_767 . ?
N14 Mn2 N13 87.84(6) 2_767 2_777 ?
N14 Mn2 N13 92.16(6) . 2_777 ?
N10 Mn2 N13 86.35(6) 2_767 2_777 ?
N10 Mn2 N13 93.65(6) . 2_777 ?
N14 Mn2 N13 92.16(6) 2_767 1_545 ?
N14 Mn2 N13 87.84(6) . 1_545 ?
N10 Mn2 N13 93.65(6) 2_767 1_545 ?
N10 Mn2 N13 86.35(6) . 1_545 ?
N13 Mn2 N13 180.0 2_777 1_545 ?
C2 N1 N2 109.87(14) . . ?
C2 N1 C3 128.80(15) . . ?
N2 N1 C3 121.11(14) . . ?
C1 N2 N1 102.50(14) . . ?
C2 N3 C1 102.67(15) . . ?
C2 N3 Mn1 132.49(12) . . ?
C1 N3 Mn1 124.79(12) . . ?
C6 N4 N5 109.71(15) . . ?
C6 N4 C7 128.15(16) . . ?
N5 N4 C7 121.61(15) . . ?
C5 N5 N4 102.13(15) . . ?
C6 N6 C5 102.38(16) . . ?
C6 N6 Mn1 125.13(12) . . ?
C5 N6 Mn1 131.38(13) . . ?
C9 N7 Mn1 174.19(16) . . ?
C11 N8 N9 110.10(15) . . ?
C11 N8 C14 128.44(16) . . ?
N9 N8 C14 121.45(15) . . ?
C10 N9 N8 102.42(15) . . ?
C11 N10 C10 102.69(15) . . ?
C11 N10 Mn2 126.45(12) . . ?
C10 N10 Mn2 130.86(13) . . ?
C13 N11 N12 109.94(15) . . ?
C13 N11 C17 128.65(17) . . ?
N12 N11 C17 120.97(16) . . ?
C12 N12 N11 102.30(15) . . ?
C13 N13 C12 102.36(16) . . ?
C13 N13 Mn2 125.50(13) . 1_565 ?
C12 N13 Mn2 131.63(13) . 1_565 ?
C18 N14 Mn2 168.81(15) . . ?
N2 C1 N3 114.78(17) . . ?
N2 C1 H1A 122.6 . . ?
N3 C1 H1A 122.6 . . ?
N3 C2 N1 110.17(16) . . ?
N3 C2 H2A 124.9 . . ?
N1 C2 H2A 124.9 . . ?
N1 C3 C4 112.64(15) . . ?
N1 C3 H3A 109.1 . . ?
C4 C3 H3A 109.1 . . ?
N1 C3 H3B 109.1 . . ?
C4 C3 H3B 109.1 . . ?
H3A C3 H3B 107.8 . . ?
C3 C4 C4 112.12(19) . 2_666 ?
C3 C4 H4A 109.2 . . ?
C4 C4 H4A 109.2 2_666 . ?
C3 C4 H4B 109.2 . . ?
C4 C4 H4B 109.2 2_666 . ?
H4A C4 H4B 107.9 . . ?
N5 C5 N6 115.14(17) . . ?
N5 C5 H5A 122.4 . . ?
N6 C5 H5A 122.4 . . ?
N6 C6 N4 110.64(16) . . ?
N6 C6 H6A 124.7 . . ?
N4 C6 H6A 124.7 . . ?
N4 C7 C8 112.90(16) . . ?
N4 C7 H7A 109.0 . . ?
C8 C7 H7A 109.0 . . ?
N4 C7 H7B 109.0 . . ?
C8 C7 H7B 109.0 . . ?
H7A C7 H7B 107.8 . . ?
C8 C8 C7 113.4(2) 2_577 . ?
C8 C8 H8A 108.9 2_577 . ?
C7 C8 H8A 108.9 . . ?
C8 C8 H8B 108.9 2_577 . ?
C7 C8 H8B 108.9 . . ?
H8A C8 H8B 107.7 . . ?
N7 C9 S1 177.93(17) . . ?
N9 C10 N10 114.58(18) . . ?
N9 C10 H10A 122.7 . . ?
N10 C10 H10A 122.7 . . ?
N8 C11 N10 110.21(16) . . ?
N8 C11 H11A 124.9 . . ?
N10 C11 H11A 124.9 . . ?
N12 C12 N13 114.87(17) . . ?
N12 C12 H12A 122.6 . . ?
N13 C12 H12A 122.6 . . ?
N11 C13 N13 110.52(17) . . ?
N11 C13 H13A 124.7 . . ?
N13 C13 H13A 124.7 . . ?
N8 C14 C15 112.28(15) . . ?
N8 C14 H14A 109.1 . . ?
C15 C14 H14A 109.1 . . ?
N8 C14 H14B 109.1 . . ?
C15 C14 H14B 109.1 . . ?
H14A C14 H14B 107.9 . . ?
C14 C15 C16 109.48(15) . . ?
C14 C15 H15A 109.8 . . ?
C16 C15 H15A 109.8 . . ?
C14 C15 H15B 109.8 . . ?
C16 C15 H15B 109.8 . . ?
H15A C15 H15B 108.2 . . ?
C17 C16 C15 114.08(16) . . ?
C17 C16 H16A 108.7 . . ?
C15 C16 H16A 108.7 . . ?
C17 C16 H16B 108.7 . . ?
C15 C16 H16B 108.7 . . ?
H16A C16 H16B 107.6 . . ?
N11 C17 C16 112.61(15) . . ?
N11 C17 H17A 109.1 . . ?
C16 C17 H17A 109.1 . . ?
N11 C17 H17B 109.1 . . ?
C16 C17 H17B 109.1 . . ?
H17A C17 H17B 107.8 . . ?
N14 C18 S2 178.11(18) . . ?

loop_
_geom_bond_atom_site_label_1
_geom_bond_atom_site_label_2
_geom_bond_distance
_geom_bond_site_symmetry_2
_geom_bond_publ_flag
Mn1 N7 2.1849(17) 2_576 ?
Mn1 N7 2.1849(17) . ?
Mn1 N6 2.2718(16) . ?
Mn1 N6 2.2718(16) 2_576 ?
Mn1 N3 2.2960(14) 2_576 ?
Mn1 N3 2.2960(15) . ?
Mn2 N14 2.2128(17) 2_767 ?
Mn2 N14 2.2128(17) . ?
Mn2 N10 2.2472(15) 2_767 ?
Mn2 N10 2.2472(15) . ?
Mn2 N13 2.2550(16) 2_777 ?
Mn2 N13 2.2550(16) 1_545 ?
S1 C9 1.630(2) . ?
S2 C18 1.629(2) . ?
N1 C2 1.333(2) . ?
N1 N2 1.360(2) . ?
N1 C3 1.471(2) . ?
N2 C1 1.318(2) . ?
N3 C2 1.330(2) . ?
N3 C1 1.358(2) . ?
N4 C6 1.328(2) . ?
N4 N5 1.361(2) . ?
N4 C7 1.468(2) . ?
N5 C5 1.316(2) . ?
N6 C6 1.323(2) . ?
N6 C5 1.354(2) . ?
N7 C9 1.163(2) . ?
N8 C11 1.323(2) . ?
N8 N9 1.358(2) . ?
N8 C14 1.458(2) . ?
N9 C10 1.317(3) . ?
N10 C11 1.329(2) . ?
N10 C10 1.355(2) . ?
N11 C13 1.323(2) . ?
N11 N12 1.362(2) . ?
N11 C17 1.456(2) . ?
N12 C12 1.315(3) . ?
N13 C13 1.328(2) . ?
N13 C12 1.359(2) . ?
N13 Mn2 2.2550(15) 1_565 ?
N14 C18 1.166(2) . ?
C1 H1A 0.9500 . ?
C2 H2A 0.9500 . ?
C3 C4 1.516(3) . ?
C3 H3A 0.9900 . ?
C3 H3B 0.9900 . ?
C4 C4 1.520(3) 2_666 ?
C4 H4A 0.9900 . ?
C4 H4B 0.9900 . ?
C5 H5A 0.9500 . ?
C6 H6A 0.9500 . ?
C7 C8 1.514(3) . ?
C7 H7A 0.9900 . ?
C7 H7B 0.9900 . ?
C8 C8 1.511(4) 2_577 ?
C8 H8A 0.9900 . ?
C8 H8B 0.9900 . ?
C10 H10A 0.9500 . ?
C11 H11A 0.9500 . ?
C12 H12A 0.9500 . ?
C13 H13A 0.9500 . ?
C14 C15 1.514(3) . ?
C14 H14A 0.9900 . ?
C14 H14B 0.9900 . ?
C15 C16 1.522(3) . ?
C15 H15A 0.9900 . ?
C15 H15B 0.9900 . ?
C16 C17 1.520(3) . ?
C16 H16A 0.9900 . ?
C16 H16B 0.9900 . ?
C17 H17A 0.9900 . ?
C17 H17B 0.9900 . ?

loop_
_geom_torsion_atom_site_label_1
_geom_torsion_atom_site_label_2
_geom_torsion_atom_site_label_3
_geom_torsion_atom_site_label_4
_geom_torsion
_geom_torsion_site_symmetry_1
_geom_torsion_site_symmetry_2
_geom_torsion_site_symmetry_3
_geom_torsion_site_symmetry_4
_geom_torsion_publ_flag
C2 N1 N2 C1 0.5(2) . . . . ?
C3 N1 N2 C1 175.59(16) . . . . ?
N7 Mn1 N3 C2 160.67(17) 2_576 . . . ?
N7 Mn1 N3 C2 -19.33(17) . . . . ?
N6 Mn1 N3 C2 70.76(17) . . . . ?
N6 Mn1 N3 C2 -109.24(17) 2_576 . . . ?
N7 Mn1 N3 C1 -22.43(15) 2_576 . . . ?
N7 Mn1 N3 C1 157.57(15) . . . . ?
N6 Mn1 N3 C1 -112.34(15) . . . . ?
N6 Mn1 N3 C1 67.66(15) 2_576 . . . ?
C6 N4 N5 C5 -0.3(2) . . . . ?
C7 N4 N5 C5 -172.61(16) . . . . ?
N7 Mn1 N6 C6 -27.83(15) 2_576 . . . ?
N7 Mn1 N6 C6 152.17(15) . . . . ?
N3 Mn1 N6 C6 -117.81(15) 2_576 . . . ?
N3 Mn1 N6 C6 62.19(15) . . . . ?
N7 Mn1 N6 C5 166.41(17) 2_576 . . . ?
N7 Mn1 N6 C5 -13.59(17) . . . . ?
N3 Mn1 N6 C5 76.43(17) 2_576 . . . ?
N3 Mn1 N6 C5 -103.57(17) . . . . ?
C11 N8 N9 C10 -0.2(2) . . . . ?
C14 N8 N9 C10 -179.53(17) . . . . ?
N14 Mn2 N10 C11 -163.55(15) 2_767 . . . ?
N14 Mn2 N10 C11 16.45(15) . . . . ?
N13 Mn2 N10 C11 108.66(15) 2_777 . . . ?
N13 Mn2 N10 C11 -71.34(15) 1_545 . . . ?
N14 Mn2 N10 C10 17.41(18) 2_767 . . . ?
N14 Mn2 N10 C10 -162.59(18) . . . . ?
N13 Mn2 N10 C10 -70.37(18) 2_777 . . . ?
N13 Mn2 N10 C10 109.63(18) 1_545 . . . ?
C13 N11 N12 C12 0.4(2) . . . . ?
C17 N11 N12 C12 173.45(16) . . . . ?
N10 Mn2 N14 C18 156.9(8) 2_767 . . . ?
N10 Mn2 N14 C18 -23.1(8) . . . . ?
N13 Mn2 N14 C18 -116.8(8) 2_777 . . . ?
N13 Mn2 N14 C18 63.2(8) 1_545 . . . ?
N1 N2 C1 N3 -0.2(2) . . . . ?
C2 N3 C1 N2 -0.1(2) . . . . ?
Mn1 N3 C1 N2 -177.75(12) . . . . ?
C1 N3 C2 N1 0.4(2) . . . . ?
Mn1 N3 C2 N1 177.80(12) . . . . ?
N2 N1 C2 N3 -0.6(2) . . . . ?
C3 N1 C2 N3 -175.20(17) . . . . ?
C2 N1 C3 C4 -141.12(19) . . . . ?
N2 N1 C3 C4 44.8(2) . . . . ?
N1 C3 C4 C4 -175.3(2) . . . 2_666 ?
N4 N5 C5 N6 0.4(2) . . . . ?
C6 N6 C5 N5 -0.2(2) . . . . ?
Mn1 N6 C5 N5 167.87(13) . . . . ?
C5 N6 C6 N4 0.0(2) . . . . ?
Mn1 N6 C6 N4 -169.11(11) . . . . ?
N5 N4 C6 N6 0.2(2) . . . . ?
C7 N4 C6 N6 171.84(17) . . . . ?
C6 N4 C7 C8 134.41(19) . . . . ?
N5 N4 C7 C8 -54.9(2) . . . . ?
N4 C7 C8 C8 -62.2(3) . . . 2_577 ?
N8 N9 C10 N10 0.6(2) . . . . ?
C11 N10 C10 N9 -0.7(2) . . . . ?
Mn2 N10 C10 N9 178.47(14) . . . . ?
N9 N8 C11 N10 -0.2(2) . . . . ?
C14 N8 C11 N10 179.02(16) . . . . ?
C10 N10 C11 N8 0.5(2) . . . . ?
Mn2 N10 C11 N8 -178.71(11) . . . . ?
N11 N12 C12 N13 0.3(2) . . . . ?
C13 N13 C12 N12 -0.8(2) . . . . ?
Mn2 N13 C12 N12 -172.75(13) 1_565 . . . ?
N12 N11 C13 N13 -0.9(2) . . . . ?
C17 N11 C13 N13 -173.31(17) . . . . ?
C12 N13 C13 N11 1.0(2) . . . . ?
Mn2 N13 C13 N11 173.63(11) 1_565 . . . ?
C11 N8 C14 C15 -117.4(2) . . . . ?
N9 N8 C14 C15 61.7(2) . . . . ?
N8 C14 C15 C16 169.91(16) . . . . ?
C14 C15 C16 C17 -179.62(16) . . . . ?
C13 N11 C17 C16 -131.7(2) . . . . ?
N12 N11 C17 C16 56.7(2) . . . . ?
C15 C16 C17 N11 62.7(2) . . . . ?
